data_2229627
loop_
_publ_author_name
'Jasinski, Jerry P.'
'Miller, William M.'
'Samshuddin, S.'
'Narayana, B.'
'Yathirajan, H. S.'

_publ_section_title
;
 (2<i>E</i>)-3-{4-[(1<i>H</i>-1,3-Benzimidazol-2-yl)methoxy]-3-ethoxyphenyl}-1-(4-bromophenyl)prop-2-en-1-one
 monohydrate
;
_journal_coeditor_code EZ2232
_journal_issue 4
_journal_name_full 'Acta Crystallographica Section E'
_journal_page_first o834
_journal_page_last o835
_journal_paper_doi 10.1107/S1600536811008154
_journal_volume 67
_journal_year 2011
_chemical_formula_iupac 'C25 H21 Br N2 O3, H2 O'
_chemical_formula_moiety 'C25 H21 Br N2 O3, H2 O'
_chemical_formula_sum 'C25 H23 Br N2 O4'
_chemical_formula_weight 495.36
_chemical_name_systematic
;
(2<i>E</i>)-3-{4-[(1<i>H</i>-1,3-Benzimidazol-2-yl)methoxy]-3-ethoxyphenyl}-
1-(4-bromophenyl)prop-2-en-1-one monohydrate
;
_space_group_IT_number 60
_symmetry_cell_setting orthorhombic
_symmetry_space_group_name_Hall '-P 2n 2ab'
_symmetry_space_group_name_H-M 'P b c n'
_atom_sites_solution_hydrogens geom
_atom_sites_solution_primary direct
_atom_sites_solution_secondary difmap
_cell_angle_alpha 90.00
_cell_angle_beta 90.00
_cell_angle_gamma 90.00
_cell_formula_units_Z 8
_cell_length_a 13.8406(12)
_cell_length_b 16.5192(8)
_cell_length_c 19.4719(13)
_cell_measurement_reflns_used 4366
_cell_measurement_temperature 295(2)
_cell_measurement_theta_max 32.7432
_cell_measurement_theta_min 5.0332
_cell_volume 4452.0(5)
_computing_cell_refinement '<i>CrysAlis PRO</i> (Oxford Diffraction, 2007)'
_computing_data_collection '<i>CrysAlis PRO</i> (Oxford Diffraction, 2007)'
_computing_data_reduction '<i>CrysAlis RED</i> (Oxford Diffraction, 2007)'
_computing_molecular_graphics '<i>SHELXTL</i> (Sheldrick, 2008)'
_computing_publication_material '<i>SHELXTL</i> (Sheldrick, 2008)'
_computing_structure_refinement '<i>SHELXL97</i> (Sheldrick, 2008)'
_computing_structure_solution '<i>SHELXS97</i> (Sheldrick, 2008)'
_diffrn_ambient_temperature 295(2)
_diffrn_detector_area_resol_mean 10.5081
_diffrn_measured_fraction_theta_full 0.991
_diffrn_measured_fraction_theta_max 0.991
_diffrn_measurement_device_type 'Oxford Diffraction Xcalibur Ruby Gemini'
_diffrn_measurement_method \w
_diffrn_radiation_monochromator graphite
_diffrn_radiation_source 'Enhance (Mo) X-ray Source'
_diffrn_radiation_type MoK\a
_diffrn_radiation_wavelength 0.71073
_diffrn_reflns_av_R_equivalents 0.0728
_diffrn_reflns_av_sigmaI/netI 0.0766
_diffrn_reflns_limit_h_max 12
_diffrn_reflns_limit_h_min -16
_diffrn_reflns_limit_k_max 19
_diffrn_reflns_limit_k_min -19
_diffrn_reflns_limit_l_max 19
_diffrn_reflns_limit_l_min -23
_diffrn_reflns_number 18755
_diffrn_reflns_theta_full 25.00
_diffrn_reflns_theta_max 25.35
_diffrn_reflns_theta_min 5.04
_exptl_absorpt_coefficient_mu 1.882
_exptl_absorpt_correction_T_max 1.00000
_exptl_absorpt_correction_T_min 0.51774
_exptl_absorpt_correction_type multi-scan
_exptl_absorpt_process_details
;
(CrysAlis RED; Oxford Diffraction, 2007)
;
_exptl_crystal_colour 'pale yellow'
_exptl_crystal_density_diffrn 1.478
_exptl_crystal_density_method 'not measured'
_exptl_crystal_description prism
_exptl_crystal_F_000 2032
_exptl_crystal_size_max 0.52
_exptl_crystal_size_mid 0.38
_exptl_crystal_size_min 0.31
_refine_diff_density_max 0.459
_refine_diff_density_min -0.360
_refine_ls_extinction_method none
_refine_ls_goodness_of_fit_ref 1.039
_refine_ls_hydrogen_treatment mixed
_refine_ls_matrix_type full
_refine_ls_number_parameters 305
_refine_ls_number_reflns 4033
_refine_ls_number_restraints 114
_refine_ls_restrained_S_all 1.033
_refine_ls_R_factor_all 0.1269
_refine_ls_R_factor_gt 0.0578
_refine_ls_shift/su_max 0.000
_refine_ls_shift/su_mean 0.000
_refine_ls_structure_factor_coef Fsqd
_refine_ls_weighting_details 'calc w=1/[\s^2^(Fo^2^)+(0.0680P)^2^+2.7272P] where P=(Fo^2^+2Fc^2^)/3'
_refine_ls_weighting_scheme calc
_refine_ls_wR_factor_gt 0.1463
_refine_ls_wR_factor_ref 0.1598
_reflns_number_gt 2083
_reflns_number_total 4033
_reflns_threshold_expression I>2\s(I)
_cod_data_source_file ez2232.cif
_cod_data_source_block I
_cod_database_code 2229627
_cod_database_fobs_code 2229627

loop_
_symmetry_equiv_pos_as_xyz
'x, y, z'
'-x+1/2, -y+1/2, z+1/2'
'-x, y, -z+1/2'
'x+1/2, -y+1/2, -z'
'-x, -y, -z'
'x-1/2, y-1/2, -z-1/2'
'x, -y, z-1/2'
'-x-1/2, y-1/2, z'

loop_
_atom_site_type_symbol
_atom_site_label
_atom_site_fract_x
_atom_site_fract_y
_atom_site_fract_z
_atom_site_U_iso_or_equiv
_atom_site_adp_type
_atom_site_calc_flag
_atom_site_refinement_flags
_atom_site_occupancy
_atom_site_disorder_assembly
_atom_site_disorder_group
Br Br1 0.36419(4) -0.33624(3) 0.39000(3) 0.0699(2) Uani d . 1 . .
O O1 0.3916(3) 0.02167(18) 0.55959(18) 0.0678(11) Uani d . 1 . .
O O2 0.3780(2) 0.45425(15) 0.47027(14) 0.0491(8) Uani d . 1 . .
O O3 0.3733(3) 0.45641(16) 0.33737(14) 0.0564(9) Uani d . 1 . .
C C1 0.3652(3) -0.2277(3) 0.4205(2) 0.0483(12) Uani d . 1 . .
C C2 0.3675(4) -0.1650(3) 0.3743(3) 0.0595(14) Uani d . 1 . .
H H2A 0.3669 -0.1754 0.3274 0.071 Uiso calc R 1 . .
C C3 0.3708(4) -0.0862(3) 0.3983(2) 0.0564(14) Uani d . 1 . .
H H3A 0.3717 -0.0436 0.3671 0.068 Uiso calc R 1 . .
C C4 0.3727(3) -0.0700(2) 0.4679(2) 0.0440(12) Uani d . 1 . .
C C5 0.3679(4) -0.1340(3) 0.5130(2) 0.0579(14) Uani d . 1 . .
H H5A 0.3680 -0.1240 0.5600 0.069 Uiso calc R 1 . .
C C6 0.3630(4) -0.2123(3) 0.4897(3) 0.0569(14) Uani d . 1 . .
H H6A 0.3582 -0.2548 0.5208 0.068 Uiso calc R 1 . .
C C7 0.3810(3) 0.0138(3) 0.4975(3) 0.0475(12) Uani d . 1 . .
C C8 0.3796(3) 0.0841(3) 0.4527(3) 0.0532(13) Uani d . 1 . .
H H8A 0.3674 0.0767 0.4061 0.064 Uiso calc R 1 . .
C C9 0.3949(3) 0.1581(2) 0.4756(2) 0.0481(12) Uani d . 1 . .
H H9A 0.4073 0.1623 0.5225 0.058 Uiso calc R 1 . .
C C10 0.3952(3) 0.2344(2) 0.4375(2) 0.0443(12) Uani d . 1 . .
C C11 0.3915(3) 0.3077(2) 0.4727(2) 0.0453(12) Uani d . 1 . .
H H11A 0.3936 0.3071 0.5204 0.054 Uiso calc R 1 . .
C C12 0.3848(3) 0.3807(2) 0.4397(2) 0.0422(12) Uani d . 1 . .
C C13 0.3839(3) 0.3816(3) 0.3674(2) 0.0454(12) Uani d . 1 . .
C C14 0.3914(4) 0.3099(3) 0.3323(2) 0.0606(15) Uani d . 1 . .
H H14A 0.3936 0.3107 0.2846 0.073 Uiso calc R 1 . .
C C15 0.3957(4) 0.2361(3) 0.3664(2) 0.0568(14) Uani d . 1 . .
H H15A 0.3989 0.1881 0.3416 0.068 Uiso calc R 1 . .
C C16 0.3816(4) 0.4565(3) 0.5438(2) 0.0559(14) Uani d . 1 . .
H H16A 0.4430 0.4355 0.5599 0.067 Uiso calc R 1 . .
H H16B 0.3302 0.4235 0.5630 0.067 Uiso calc R 1 . .
C C17 0.3696(4) 0.5425(3) 0.5656(3) 0.0616(15) Uani d . 1 . .
H H17A 0.3617 0.5449 0.6146 0.092 Uiso calc R 1 . .
H H17B 0.3137 0.5651 0.5437 0.092 Uiso calc R 1 . .
H H17C 0.4259 0.5729 0.5526 0.092 Uiso calc R 1 . .
C C18 0.3559(4) 0.4556(3) 0.2653(2) 0.0596(15) Uani d . 1 A .
H H18A 0.3025 0.4195 0.2550 0.072 Uiso calc R 1 . .
H H18B 0.4127 0.4361 0.2413 0.072 Uiso calc R 1 . .
C C19 0.3322(4) 0.5392(3) 0.2419(2) 0.0507(13) Uani d . 1 . .
N N1 0.2329(9) 0.5577(7) 0.2317(6) 0.0470(17) Uani d PU 0.50 A 1
N N2 0.3896(9) 0.5909(8) 0.2252(6) 0.0442(16) Uani d PU 0.50 A 1
H H2B 0.4515 0.5865 0.2258 0.053 Uiso calc PR 0.50 A 1
C C20 0.3371(4) 0.6595(4) 0.2046(4) 0.0440(15) Uani d PGU 0.50 A 1
C C21 0.3602(4) 0.7363(4) 0.1805(4) 0.058(2) Uani d PGU 0.50 A 1
H H21A 0.4244 0.7528 0.1787 0.070 Uiso calc PR 0.50 A 1
C C22 0.2874(5) 0.7883(4) 0.1589(4) 0.048(2) Uani d PGU 0.50 A 1
H H22A 0.3029 0.8397 0.1427 0.058 Uiso calc PR 0.50 A 1
C C23 0.1915(4) 0.7637(4) 0.1615(4) 0.049(2) Uani d PGU 0.50 A 1
H H23A 0.1428 0.7985 0.1471 0.059 Uiso calc PR 0.50 A 1
C C24 0.1684(4) 0.6869(4) 0.1857(4) 0.055(2) Uani d PGU 0.50 A 1
H H24A 0.1042 0.6704 0.1874 0.066 Uiso calc PR 0.50 A 1
C C25 0.2412(5) 0.6348(4) 0.2072(4) 0.0440(15) Uani d PGU 0.50 A 1
O O1WA 0.0810(8) 0.4606(6) 0.2117(5) 0.098(2) Uani d PDU 0.50 B 1
H H1W1 0.036(3) 0.468(5) 0.239(3) 0.148 Uiso d PD 0.50 C 1
H H1W2 0.121(3) 0.495(4) 0.222(5) 0.148 Uiso d PD 0.50 D 1
N N1B 0.2526(10) 0.5698(8) 0.2266(7) 0.0470(17) Uani d PU 0.50 A 2
N N2B 0.4086(10) 0.5968(8) 0.2335(7) 0.0442(16) Uani d PU 0.50 A 2
H H2BA 0.4690 0.5911 0.2426 0.053 Uiso calc PR 0.50 A 2
C C20B 0.3630(5) 0.6620(4) 0.2080(4) 0.0440(15) Uani d PGU 0.50 A 2
C C21B 0.3995(4) 0.7368(4) 0.1880(4) 0.058(2) Uani d PGU 0.50 A 2
H H21B 0.4656 0.7467 0.1903 0.070 Uiso calc PR 0.50 A 2
C C22B 0.3372(5) 0.7968(4) 0.1647(4) 0.048(2) Uani d PGU 0.50 A 2
H H22B 0.3616 0.8469 0.1514 0.058 Uiso calc PR 0.50 A 2
C C23B 0.2384(5) 0.7820(4) 0.1614(4) 0.049(2) Uani d PGU 0.50 A 2
H H23B 0.1967 0.8222 0.1458 0.059 Uiso calc PR 0.50 A 2
C C24B 0.2020(4) 0.7072(5) 0.1813(5) 0.055(2) Uani d PGU 0.50 A 2
H H24B 0.1359 0.6973 0.1791 0.066 Uiso calc PR 0.50 A 2
C C25B 0.2643(5) 0.6472(4) 0.2046(4) 0.0440(15) Uani d PGU 0.50 A 2
O O1WB 0.0642(8) 0.5103(6) 0.2033(5) 0.098(2) Uani d PDU 0.50 E 2
H H1W3 0.082(6) 0.464(2) 0.199(4) 0.148 Uiso d PD 0.50 F 2
H H1W4 0.050(8) 0.525(5) 0.165(2) 0.148 Uiso d PD 0.50 G 2

loop_
_atom_site_aniso_label
_atom_site_aniso_U_11
_atom_site_aniso_U_22
_atom_site_aniso_U_33
_atom_site_aniso_U_12
_atom_site_aniso_U_13
_atom_site_aniso_U_23
Br1 0.0949(4) 0.0427(3) 0.0722(4) 0.0038(3) 0.0105(3) -0.0083(3)
O1 0.104(3) 0.0461(19) 0.053(2) -0.0001(19) -0.008(2) 0.0056(16)
O2 0.081(2) 0.0316(15) 0.0344(17) 0.0001(15) -0.0072(17) -0.0021(13)
O3 0.102(3) 0.0329(15) 0.0340(17) -0.0041(17) -0.0102(18) 0.0018(13)
C1 0.060(3) 0.036(2) 0.049(3) 0.000(2) 0.017(3) 0.001(2)
C2 0.075(4) 0.049(3) 0.054(3) 0.006(3) 0.001(3) -0.002(2)
C3 0.073(4) 0.043(2) 0.053(3) 0.006(3) 0.005(3) 0.010(2)
C4 0.046(3) 0.039(2) 0.048(3) 0.001(2) 0.000(2) 0.004(2)
C5 0.081(4) 0.045(3) 0.048(3) -0.001(3) 0.005(3) 0.006(2)
C6 0.075(4) 0.036(2) 0.060(3) 0.005(3) 0.007(3) 0.012(2)
C7 0.049(3) 0.044(3) 0.049(3) 0.003(2) 0.001(2) 0.005(2)
C8 0.067(4) 0.040(2) 0.053(3) 0.000(2) -0.001(3) 0.006(2)
C9 0.058(3) 0.040(2) 0.047(3) 0.005(2) 0.000(2) 0.003(2)
C10 0.049(3) 0.035(2) 0.048(3) 0.004(2) -0.003(2) 0.002(2)
C11 0.059(3) 0.039(2) 0.038(2) 0.003(2) -0.007(2) -0.001(2)
C12 0.052(3) 0.032(2) 0.042(3) -0.001(2) 0.000(2) -0.003(2)
C13 0.064(3) 0.036(2) 0.037(2) -0.004(2) -0.005(2) 0.006(2)
C14 0.101(4) 0.040(2) 0.041(3) 0.003(3) 0.002(3) 0.002(2)
C15 0.088(4) 0.030(2) 0.052(3) 0.004(2) 0.003(3) -0.003(2)
C16 0.075(4) 0.048(3) 0.044(3) -0.001(3) -0.001(3) -0.002(2)
C17 0.086(4) 0.050(3) 0.049(3) -0.004(3) -0.004(3) -0.008(2)
C18 0.092(4) 0.041(2) 0.046(3) -0.002(3) -0.012(3) 0.005(2)
C19 0.069(4) 0.042(3) 0.041(3) -0.002(3) -0.006(3) -0.005(2)
N1 0.051(4) 0.049(3) 0.042(2) -0.004(3) -0.003(3) 0.000(2)
N2 0.046(4) 0.038(2) 0.049(3) 0.001(2) -0.007(3) 0.000(2)
C20 0.060(4) 0.040(2) 0.031(2) 0.005(3) 0.001(3) 0.000(2)
C21 0.064(5) 0.055(3) 0.055(3) -0.002(4) 0.009(4) 0.000(3)
C22 0.061(6) 0.040(3) 0.045(3) 0.008(4) 0.005(4) 0.001(3)
C23 0.064(5) 0.048(4) 0.035(3) 0.003(4) 0.002(4) -0.001(3)
C24 0.059(4) 0.070(4) 0.036(3) 0.003(4) -0.005(3) -0.014(3)
C25 0.053(4) 0.053(3) 0.026(2) 0.013(3) -0.007(3) -0.008(2)
O1WA 0.090(4) 0.111(5) 0.094(4) -0.011(4) 0.004(3) -0.003(4)
N1B 0.051(4) 0.049(3) 0.042(2) -0.004(3) -0.003(3) 0.000(2)
N2B 0.046(4) 0.038(2) 0.049(3) 0.001(2) -0.007(3) 0.000(2)
C20B 0.060(4) 0.040(2) 0.031(2) 0.005(3) 0.001(3) 0.000(2)
C21B 0.064(5) 0.055(3) 0.055(3) -0.002(4) 0.009(4) 0.000(3)
C22B 0.061(6) 0.040(3) 0.045(3) 0.008(4) 0.005(4) 0.001(3)
C23B 0.064(5) 0.048(4) 0.035(3) 0.003(4) 0.002(4) -0.001(3)
C24B 0.059(4) 0.070(4) 0.036(3) 0.003(4) -0.005(3) -0.014(3)
C25B 0.053(4) 0.053(3) 0.026(2) 0.013(3) -0.007(3) -0.008(2)
O1WB 0.090(4) 0.111(5) 0.094(4) -0.011(4) 0.004(3) -0.003(4)

loop_
_atom_type_symbol
_atom_type_description
_atom_type_scat_dispersion_real
_atom_type_scat_dispersion_imag
_atom_type_scat_source
C C 0.0033 0.0016 'International Tables Vol C Tables 4.2.6.8 and 6.1.1.4'
H H 0.0000 0.0000 'International Tables Vol C Tables 4.2.6.8 and 6.1.1.4'
N N 0.0061 0.0033 'International Tables Vol C Tables 4.2.6.8 and 6.1.1.4'
O O 0.0106 0.0060 'International Tables Vol C Tables 4.2.6.8 and 6.1.1.4'
Br Br -0.2901 2.4595 'International Tables Vol C Tables 4.2.6.8 and 6.1.1.4'

loop_
_geom_angle_atom_site_label_1
_geom_angle_atom_site_label_2
_geom_angle_atom_site_label_3
_geom_angle_site_symmetry_1
_geom_angle_site_symmetry_3
_geom_angle
_geom_angle_publ_flag
C12 O2 C16 . . 117.4(3) ?
C13 O3 C18 . . 115.4(3) ?
C2 C1 C6 . . 120.3(4) ?
C2 C1 Br1 . . 120.7(4) ?
C6 C1 Br1 . . 119.0(3) ?
C1 C2 C3 . . 119.4(5) ?
C1 C2 H2A . . 120.3 ?
C3 C2 H2A . . 120.3 ?
C4 C3 C2 . . 120.9(4) ?
C4 C3 H3A . . 119.5 ?
C2 C3 H3A . . 119.5 ?
C5 C4 C3 . . 118.4(4) ?
C5 C4 C7 . . 117.8(4) ?
C3 C4 C7 . . 123.8(4) ?
C6 C5 C4 . . 121.0(4) ?
C6 C5 H5A . . 119.5 ?
C4 C5 H5A . . 119.5 ?
C1 C6 C5 . . 119.9(4) ?
C1 C6 H6A . . 120.0 ?
C5 C6 H6A . . 120.0 ?
O1 C7 C8 . . 120.7(4) ?
O1 C7 C4 . . 119.0(4) ?
C8 C7 C4 . . 120.3(4) ?
C9 C8 C7 . . 122.3(5) ?
C9 C8 H8A . . 118.8 ?
C7 C8 H8A . . 118.8 ?
C8 C9 C10 . . 128.8(4) ?
C8 C9 H9A . . 115.6 ?
C10 C9 H9A . . 115.6 ?
C15 C10 C11 . . 118.3(4) ?
C15 C10 C9 . . 121.6(4) ?
C11 C10 C9 . . 120.0(4) ?
C12 C11 C10 . . 122.6(4) ?
C12 C11 H11A . . 118.7 ?
C10 C11 H11A . . 118.7 ?
O2 C12 C11 . . 126.0(4) ?
O2 C12 C13 . . 115.4(4) ?
C11 C12 C13 . . 118.6(4) ?
C14 C13 O3 . . 124.9(4) ?
C14 C13 C12 . . 119.3(4) ?
O3 C13 C12 . . 115.8(4) ?
C13 C14 C15 . . 121.5(4) ?
C13 C14 H14A . . 119.2 ?
C15 C14 H14A . . 119.2 ?
C10 C15 C14 . . 119.6(4) ?
C10 C15 H15A . . 120.2 ?
C14 C15 H15A . . 120.2 ?
O2 C16 C17 . . 107.8(4) ?
O2 C16 H16A . . 110.2 ?
C17 C16 H16A . . 110.2 ?
O2 C16 H16B . . 110.2 ?
C17 C16 H16B . . 110.2 ?
H16A C16 H16B . . 108.5 ?
C16 C17 H17A . . 109.5 ?
C16 C17 H17B . . 109.5 ?
H17A C17 H17B . . 109.5 ?
C16 C17 H17C . . 109.5 ?
H17A C17 H17C . . 109.5 ?
H17B C17 H17C . . 109.5 ?
O3 C18 C19 . . 109.2(4) ?
O3 C18 H18A . . 109.8 ?
C19 C18 H18A . . 109.8 ?
O3 C18 H18B . . 109.8 ?
C19 C18 H18B . . 109.8 ?
H18A C18 H18B . . 108.3 ?
N2 C19 N1B . . 103.2(9) ?
N2 C19 N1 . . 116.4(8) ?
N1B C19 N1 . . 13.2(10) ?
N2 C19 N2B . . 10.3(11) ?
N1B C19 N2B . . 110.8(9) ?
N1 C19 N2B . . 123.7(8) ?
N2 C19 C18 . . 126.3(8) ?
N1B C19 C18 . . 129.9(7) ?
N1 C19 C18 . . 117.0(6) ?
N2B C19 C18 . . 119.3(7) ?
C25 N1 C19 . . 99.7(8) ?
C19 N2 C20 . . 107.9(10) ?
C19 N2 H2B . . 126.1 ?
C20 N2 H2B . . 126.1 ?
C21 C20 C25 . . 120.0 ?
C21 C20 N2 . . 135.5(7) ?
C25 C20 N2 . . 104.3(6) ?
C22 C21 C20 . . 120.0 ?
C22 C21 H21A . . 120.0 ?
C20 C21 H21A . . 120.0 ?
C23 C22 C21 . . 120.0 ?
C23 C22 H22A . . 120.0 ?
C21 C22 H22A . . 120.0 ?
C22 C23 C24 . . 120.0 ?
C22 C23 H23A . . 120.0 ?
C24 C23 H23A . . 120.0 ?
C25 C24 C23 . . 120.0 ?
C25 C24 H24A . . 120.0 ?
C23 C24 H24A . . 120.0 ?
N1 C25 C24 . . 128.5(7) ?
N1 C25 C20 . . 111.5(7) ?
C24 C25 C20 . . 120.0 ?
H1W1 O1WA H1W2 . . 105(3) ?
H1W1 O1WA H1W3 . . 131(10) ?
H1W2 O1WA H1W3 . . 92(10) ?
H1W1 O1WA H1W4 . . 94(7) ?
H1W2 O1WA H1W4 . . 81(9) ?
H1W3 O1WA H1W4 . . 43(8) ?
C19 N1B C25B . . 110.6(10) ?
C20B N2B C19 . . 103.3(10) ?
C20B N2B H2BA . . 128.4 ?
C19 N2B H2BA . . 128.4 ?
N2B C20B C21B . . 130.2(7) ?
N2B C20B C25B . . 109.7(7) ?
C21B C20B C25B . . 120.0 ?
C22B C21B C20B . . 120.0 ?
C22B C21B H21B . . 120.0 ?
C20B C21B H21B . . 120.0 ?
C21B C22B C23B . . 120.0 ?
C21B C22B H22B . . 120.0 ?
C23B C22B H22B . . 120.0 ?
C24B C23B C22B . . 120.0 ?
C24B C23B H23B . . 120.0 ?
C22B C23B H23B . . 120.0 ?
C23B C24B C25B . . 120.0 ?
C23B C24B H24B . . 120.0 ?
C25B C24B H24B . . 120.0 ?
N1B C25B C24B . . 134.5(8) ?
N1B C25B C20B . . 105.5(8) ?
C24B C25B C20B . . 120.0 ?
H1W1 O1WB H1W2 . . 83(6) ?
H1W1 O1WB H1W3 . . 64(7) ?
H1W2 O1WB H1W3 . . 60(7) ?
H1W1 O1WB H1W4 . . 136(9) ?
H1W2 O1WB H1W4 . . 131(10) ?
H1W3 O1WB H1W4 . . 106(3) ?

loop_
_geom_bond_atom_site_label_1
_geom_bond_atom_site_label_2
_geom_bond_site_symmetry_2
_geom_bond_distance
_geom_bond_publ_flag
Br1 C1 . 1.888(4) ?
O1 C7 . 1.225(5) ?
O2 C12 . 1.356(5) ?
O2 C16 . 1.433(5) ?
O3 C13 . 1.375(5) ?
O3 C18 . 1.424(5) ?
C1 C2 . 1.372(6) ?
C1 C6 . 1.372(6) ?
C2 C3 . 1.383(6) ?
C2 H2A . 0.9300 ?
C3 C4 . 1.382(6) ?
C3 H3A . 0.9300 ?
C4 C5 . 1.375(6) ?
C4 C7 . 1.504(6) ?
C5 C6 . 1.373(6) ?
C5 H5A . 0.9300 ?
C6 H6A . 0.9300 ?
C7 C8 . 1.452(6) ?
C8 C9 . 1.318(6) ?
C8 H8A . 0.9300 ?
C9 C10 . 1.463(6) ?
C9 H9A . 0.9300 ?
C10 C15 . 1.385(7) ?
C10 C11 . 1.391(6) ?
C11 C12 . 1.370(6) ?
C11 H11A . 0.9300 ?
C12 C13 . 1.407(6) ?
C13 C14 . 1.371(6) ?
C14 C15 . 1.390(6) ?
C14 H14A . 0.9300 ?
C15 H15A . 0.9300 ?
C16 C17 . 1.493(6) ?
C16 H16A . 0.9700 ?
C16 H16B . 0.9700 ?
C17 H17A . 0.9600 ?
C17 H17B . 0.9600 ?
C17 H17C . 0.9600 ?
C18 C19 . 1.490(6) ?
C18 H18A . 0.9700 ?
C18 H18B . 0.9700 ?
C19 N2 . 1.212(13) ?
C19 N1B . 1.249(14) ?
C19 N1 . 1.422(14) ?
C19 N2B . 1.431(14) ?
N1 C25 . 1.365(13) ?
N2 C20 . 1.404(14) ?
N2 H2B . 0.8600 ?
C20 C21 . 1.3900 ?
C20 C25 . 1.3900 ?
C21 C22 . 1.3900 ?
C21 H21A . 0.9300 ?
C22 C23 . 1.3900 ?
C22 H22A . 0.9300 ?
C23 C24 . 1.3900 ?
C23 H23A . 0.9300 ?
C24 C25 . 1.3900 ?
C24 H24A . 0.9300 ?
O1WA H1W1 . 0.82(2) ?
O1WA H1W2 . 0.82(2) ?
O1WA H1W3 . 0.25(9) ?
O1WA H1W4 . 1.47(4) ?
N1B C25B . 1.359(14) ?
N2B C20B . 1.343(15) ?
N2B H2BA . 0.8600 ?
C20B C21B . 1.3900 ?
C20B C25B . 1.3900 ?
C21B C22B . 1.3900 ?
C21B H21B . 0.9300 ?
C22B C23B . 1.3900 ?
C22B H22B . 0.9300 ?
C23B C24B . 1.3900 ?
C23B H23B . 0.9300 ?
C24B C25B . 1.3900 ?
C24B H24B . 0.9300 ?
O1WB H1W1 . 1.05(7) ?
O1WB H1W2 . 0.90(8) ?
O1WB H1W3 . 0.82(2) ?
O1WB H1W4 . 0.82(2) ?

loop_
_geom_hbond_atom_site_label_D
_geom_hbond_atom_site_label_H
_geom_hbond_atom_site_label_A
_geom_hbond_site_symmetry_A
_geom_hbond_distance_DH
_geom_hbond_distance_HA
_geom_hbond_distance_DA
_geom_hbond_angle_DHA
N2 H2B N2B 3_655 0.86 2.10 2.908(9) 157
N2B H2BA N2 3_655 0.86 2.06 2.908(9) 172
O1WA H1W1 O1WA 3 0.82(2) 1.89(3) 2.69(2) 164(7)
O1WA H1W2 N1 . 0.82(2) 1.87(2) 2.674(16) 166(6)
O1WA H1W2 N1B . 0.82(2) 2.20(3) 2.997(17) 164(6)
O1WB H1W4 O1 2_554 0.82(2) 2.33(7) 2.912(11) 129(8)

loop_
_geom_torsion_atom_site_label_1
_geom_torsion_atom_site_label_2
_geom_torsion_atom_site_label_3
_geom_torsion_atom_site_label_4
_geom_torsion_site_symmetry_1
_geom_torsion_site_symmetry_2
_geom_torsion_site_symmetry_3
_geom_torsion_site_symmetry_4
_geom_torsion
_geom_torsion_publ_flag
C6 C1 C2 C3 . . . . 2.1(7) ?
Br1 C1 C2 C3 . . . . -178.3(4) ?
C1 C2 C3 C4 . . . . 0.6(8) ?
C2 C3 C4 C5 . . . . -2.2(7) ?
C2 C3 C4 C7 . . . . 177.0(4) ?
C3 C4 C5 C6 . . . . 1.1(7) ?
C7 C4 C5 C6 . . . . -178.1(4) ?
C2 C1 C6 C5 . . . . -3.2(8) ?
Br1 C1 C6 C5 . . . . 177.2(4) ?
C4 C5 C6 C1 . . . . 1.6(8) ?
C5 C4 C7 O1 . . . . 6.2(7) ?
C3 C4 C7 O1 . . . . -172.9(5) ?
C5 C4 C7 C8 . . . . -175.7(4) ?
C3 C4 C7 C8 . . . . 5.1(7) ?
O1 C7 C8 C9 . . . . 3.9(7) ?
C4 C7 C8 C9 . . . . -174.1(4) ?
C7 C8 C9 C10 . . . . -179.5(4) ?
C8 C9 C10 C15 . . . . -12.1(8) ?
C8 C9 C10 C11 . . . . 165.7(5) ?
C15 C10 C11 C12 . . . . 2.4(7) ?
C9 C10 C11 C12 . . . . -175.4(4) ?
C16 O2 C12 C11 . . . . 2.4(6) ?
C16 O2 C12 C13 . . . . -178.1(4) ?
C10 C11 C12 O2 . . . . 177.9(4) ?
C10 C11 C12 C13 . . . . -1.5(7) ?
C18 O3 C13 C14 . . . . 8.9(7) ?
C18 O3 C13 C12 . . . . -169.6(4) ?
O2 C12 C13 C14 . . . . 179.4(4) ?
C11 C12 C13 C14 . . . . -1.1(7) ?
O2 C12 C13 O3 . . . . -1.9(6) ?
C11 C12 C13 O3 . . . . 177.6(4) ?
O3 C13 C14 C15 . . . . -175.8(5) ?
C12 C13 C14 C15 . . . . 2.7(8) ?
C11 C10 C15 C14 . . . . -0.8(7) ?
C9 C10 C15 C14 . . . . 177.0(5) ?
C13 C14 C15 C10 . . . . -1.8(8) ?
C12 O2 C16 C17 . . . . -178.2(4) ?
C13 O3 C18 C19 . . . . 172.1(4) ?
O3 C18 C19 N2 . . . . 86.4(9) ?
O3 C18 C19 N1B . . . . -103.7(10) ?
O3 C18 C19 N1 . . . . -100.3(7) ?
O3 C18 C19 N2B . . . . 77.4(8) ?
N2 C19 N1 C25 . . . . -2.4(12) ?
N1B C19 N1 C25 . . . . -8(4) ?
N2B C19 N1 C25 . . . . 6.0(13) ?
C18 C19 N1 C25 . . . . -176.4(6) ?
N1B C19 N2 C20 . . . . 6.0(12) ?
N1 C19 N2 C20 . . . . 4.7(13) ?
N2B C19 N2 C20 . . . . -132(7) ?
C18 C19 N2 C20 . . . . 178.0(6) ?
C19 N2 C20 C21 . . . . -179.9(6) ?
C19 N2 C20 C25 . . . . -4.9(10) ?
C25 C20 C21 C22 . . . . 0.0 ?
N2 C20 C21 C22 . . . . 174.4(10) ?
C20 C21 C22 C23 . . . . 0.0 ?
C21 C22 C23 C24 . . . . 0.0 ?
C22 C23 C24 C25 . . . . 0.0 ?
C19 N1 C25 C24 . . . . 178.4(5) ?
C19 N1 C25 C20 . . . . -1.0(9) ?
C23 C24 C25 N1 . . . . -179.4(10) ?
C23 C24 C25 C20 . . . . 0.0 ?
C21 C20 C25 N1 . . . . 179.5(8) ?
N2 C20 C25 N1 . . . . 3.5(9) ?
C21 C20 C25 C24 . . . . 0.0 ?
N2 C20 C25 C24 . . . . -176.0(7) ?
N2 C19 N1B C25B . . . . -5.4(13) ?
N1 C19 N1B C25B . . . . 170(6) ?
N2B C19 N1B C25B . . . . 2.0(13) ?
C18 C19 N1B C25B . . . . -177.0(6) ?
N2 C19 N2B C20B . . . . 41(6) ?
N1B C19 N2B C20B . . . . -3.3(12) ?
N1 C19 N2B C20B . . . . -6.6(13) ?
C18 C19 N2B C20B . . . . 175.8(6) ?
C19 N2B C20B C21B . . . . -178.7(5) ?
C19 N2B C20B C25B . . . . 3.2(10) ?
N2B C20B C21B C22B . . . . -177.9(10) ?
C25B C20B C21B C22B . . . . 0.0 ?
C20B C21B C22B C23B . . . . 0.0 ?
C21B C22B C23B C24B . . . . 0.0 ?
C22B C23B C24B C25B . . . . 0.0 ?
C19 N1B C25B C24B . . . . 179.4(6) ?
C19 N1B C25B C20B . . . . 0.1(12) ?
C23B C24B C25B N1B . . . . -179.2(11) ?
C23B C24B C25B C20B . . . . 0.0 ?
N2B C20B C25B N1B . . . . -2.3(10) ?
C21B C20B C25B N1B . . . . 179.4(8) ?
N2B C20B C25B C24B . . . . 178.3(8) ?
C21B C20B C25B C24B . . . . 0.0 ?
